data_4324276
loop_
_publ_author_name
'Susanne Sauerbrey'
'Paresh Kumar Majhi'
'J\"org Daniels'
'Gregor Schnakenburg'
'Gerhard Markus Br\"andle'
'Katharina Scherer'
'Rainer Streubel'

_publ_contact_author_address
;
University of Bonn
Institute of Inorganic Chemistry
Gerhard-Domagk-Strasse 1
53121 Bonn
Germany
;
_publ_contact_author_email r.streubel@uni-bonn.de
_publ_contact_author_fax '049 228 73-9616'
_publ_contact_author_name 'Streubel, Rainer'
_publ_contact_author_phone '049 228 73-5345'
_publ_section_title
;
 Synthesis, Structure, and Reactions of
 1-tert-Butyl-2-diphenylphosphino-imidazole
;
_journal_name_full 'Inorganic Chemistry'
_journal_page_first 793
_journal_page_last 799
_journal_paper_doi 10.1021/ic101122n
_journal_volume 50
_journal_year 2011
_chemical_formula_moiety 'C19 H21 N2 O P'
_chemical_formula_sum 'C19 H21 N2 O P'
_chemical_formula_weight 324.35
_chemical_name_systematic
; 
 ? 
;
_space_group_IT_number 2
_symmetry_cell_setting triclinic
_symmetry_space_group_name_Hall '-P 1'
_symmetry_space_group_name_H-M 'P -1'
_atom_sites_solution_hydrogens geom
_atom_sites_solution_primary direct
_atom_sites_solution_secondary difmap
_audit_creation_method SHELXL-97
_cell_angle_alpha 83.341(2)
_cell_angle_beta 81.834(2)
_cell_angle_gamma 75.385(2)
_cell_formula_units_Z 2
_cell_length_a 8.8311(3)
_cell_length_b 8.9032(3)
_cell_length_c 11.3574(4)
_cell_measurement_reflns_used 8752
_cell_measurement_temperature 123(2)
_cell_measurement_theta_max 34.975
_cell_measurement_theta_min 0.998
_cell_volume 852.32(5)
_computing_cell_refinement 'HKL Scalepack (Otwinowski & Minor 1997)'
_computing_data_collection 'HKL Denzo and Scalepack (Otwinowski & Minor 1997)'
_computing_data_reduction 'HKL Denzo and Scalepack (Otwinowski & Minor 1997)'
_computing_molecular_graphics 'DIAMOND (Brandenburg, 1999)'
_computing_publication_material 'SHELXL97 (Sheldrick, 1997)'
_computing_structure_refinement 'SHELXL-97 (Sheldrick, 1997)'
_computing_structure_solution 'SHELXS-97 (Sheldrick, 1990)'
_diffrn_ambient_temperature 123(2)
_diffrn_detector_area_resol_mean 9
_diffrn_measured_fraction_theta_full 0.999
_diffrn_measured_fraction_theta_max 0.999
_diffrn_measurement_device '95mm CCD camera on \k-goniostat'
_diffrn_measurement_device_type 'Nonius KappaCCD'
_diffrn_measurement_method 'CCD rotation images, thick slices'
_diffrn_radiation_monochromator 'horizonally mounted graphite crystal'
_diffrn_radiation_wavelength 0.71073
_diffrn_reflns_av_R_equivalents 0.0524
_diffrn_reflns_av_sigmaI/netI 0.0710
_diffrn_reflns_limit_h_max 13
_diffrn_reflns_limit_h_min -13
_diffrn_reflns_limit_k_max 13
_diffrn_reflns_limit_k_min -13
_diffrn_reflns_limit_l_max 17
_diffrn_reflns_limit_l_min -17
_diffrn_reflns_number 15099
_diffrn_reflns_theta_full 32.50
_diffrn_reflns_theta_max 32.50
_diffrn_reflns_theta_min 2.87
_exptl_absorpt_coefficient_mu 0.167
_exptl_absorpt_correction_T_max 0.99163
_exptl_absorpt_correction_T_min 0.90945
_exptl_absorpt_correction_type multi-scan
_exptl_absorpt_process_details
;
R.H. Blessing, Acta Cryst. (1995), A51, 33-38
;
_exptl_crystal_colour colourless
_exptl_crystal_density_diffrn 1.264
_exptl_crystal_description plate
_exptl_crystal_F_000 344
_exptl_crystal_size_max 0.44
_exptl_crystal_size_mid 0.32
_exptl_crystal_size_min 0.14
_refine_diff_density_max 0.323
_refine_diff_density_min -0.428
_refine_diff_density_rms 0.068
_refine_ls_extinction_method none
_refine_ls_goodness_of_fit_ref 0.974
_refine_ls_hydrogen_treatment refall
_refine_ls_matrix_type full
_refine_ls_number_parameters 292
_refine_ls_number_reflns 6173
_refine_ls_number_restraints 0
_refine_ls_restrained_S_all 0.974
_refine_ls_R_factor_all 0.0681
_refine_ls_R_factor_gt 0.0422
_refine_ls_shift/su_max 0.001
_refine_ls_shift/su_mean 0.000
_refine_ls_structure_factor_coef Fsqd
_refine_ls_weighting_details 'calc w=1/[\s^2^(Fo^2^)+(0.0520P)^2^+0.0000P] where P=(Fo^2^+2Fc^2^)/3'
_refine_ls_weighting_scheme calc
_refine_ls_wR_factor_gt 0.1001
_refine_ls_wR_factor_ref 0.1088
_reflns_number_gt 4403
_reflns_number_total 6173
_reflns_threshold_expression >2sigma(I)
_cod_data_source_file ic101122n_si_001_2.cif
_cod_data_source_block Greg304
_cod_database_code 4324276

loop_
_symmetry_equiv_pos_as_xyz
'x, y, z'
'-x, -y, -z'

loop_
_atom_site_label
_atom_site_type_symbol
_atom_site_fract_x
_atom_site_fract_y
_atom_site_fract_z
_atom_site_U_iso_or_equiv
_atom_site_adp_type
_atom_site_occupancy
_atom_site_symmetry_multiplicity
_atom_site_calc_flag
C1 C 0.88343(13) 0.84481(13) 0.22975(10) 0.0171(2) Uani 1 1 d
C2 C 1.10987(14) 0.89883(15) 0.24259(11) 0.0226(2) Uani 1 1 d
H2 H 1.2182(17) 0.9012(16) 0.2255(12) 0.027(4) Uiso 1 1 d
C3 C 0.99394(14) 0.98271(15) 0.31783(11) 0.0246(3) Uani 1 1 d
H3 H 1.0033(17) 1.0615(18) 0.3667(13) 0.033(4) Uiso 1 1 d
C4 C 1.12594(13) 0.70151(14) 0.09208(10) 0.0216(2) Uani 1 1 d
C5 C 1.07455(17) 0.77569(17) -0.02846(11) 0.0271(3) Uani 1 1 d
H5A H 1.1277(18) 0.7074(18) -0.0914(13) 0.038(4) Uiso 1 1 d
H5B H 0.9611(17) 0.7925(16) -0.0272(11) 0.025(4) Uiso 1 1 d
H5C H 1.1042(17) 0.8792(19) -0.0465(13) 0.034(4) Uiso 1 1 d
C6 C 1.08606(16) 0.54389(15) 0.12400(12) 0.0245(3) Uani 1 1 d
H6A H 1.1073(17) 0.5087(17) 0.2026(13) 0.031(4) Uiso 1 1 d
H6B H 1.1496(17) 0.4684(17) 0.0690(12) 0.027(4) Uiso 1 1 d
H6C H 0.9734(18) 0.5499(16) 0.1212(12) 0.029(4) Uiso 1 1 d
C7 C 1.30340(16) 0.6792(2) 0.09087(15) 0.0356(3) Uani 1 1 d
H7A H 1.3353(18) 0.6414(18) 0.1684(14) 0.035(4) Uiso 1 1 d
H7B H 1.3362(18) 0.778(2) 0.0676(14) 0.040(4) Uiso 1 1 d
H7C H 1.3563(18) 0.6007(18) 0.0325(13) 0.033(4) Uiso 1 1 d
C8 C 0.72561(13) 0.60160(13) 0.31291(10) 0.0183(2) Uani 1 1 d
C9 C 0.78990(15) 0.58940(15) 0.42021(11) 0.0251(3) Uani 1 1 d
H9 H 0.8303(17) 0.6707(18) 0.4411(12) 0.029(4) Uiso 1 1 d
C10 C 0.79678(17) 0.45653(17) 0.49788(12) 0.0314(3) Uani 1 1 d
H10 H 0.8388(19) 0.4513(19) 0.5746(15) 0.045(5) Uiso 1 1 d
C11 C 0.74113(17) 0.33482(17) 0.46939(13) 0.0327(3) Uani 1 1 d
H11 H 0.7487(18) 0.2442(18) 0.5228(14) 0.037(4) Uiso 1 1 d
C12 C 0.67612(16) 0.34585(16) 0.36368(14) 0.0322(3) Uani 1 1 d
H12 H 0.6379(19) 0.2624(19) 0.3398(14) 0.042(4) Uiso 1 1 d
C13 C 0.66832(15) 0.47873(15) 0.28565(12) 0.0246(3) Uani 1 1 d
H13 H 0.6263(16) 0.4869(16) 0.2116(12) 0.026(4) Uiso 1 1 d
C14 C 0.55419(13) 0.92044(13) 0.24880(9) 0.0170(2) Uani 1 1 d
C15 C 0.47530(13) 0.92524(14) 0.36440(10) 0.0181(2) Uani 1 1 d
H15 H 0.5069(16) 0.8422(16) 0.4288(12) 0.023(3) Uiso 1 1 d
C16 C 0.34890(14) 1.05059(14) 0.39263(11) 0.0207(2) Uani 1 1 d
H16 H 0.2948(17) 1.0542(17) 0.4706(13) 0.030(4) Uiso 1 1 d
C17 C 0.30183(15) 1.16912(15) 0.30643(11) 0.0240(3) Uani 1 1 d
H17 H 0.2112(18) 1.2522(18) 0.3262(13) 0.034(4) Uiso 1 1 d
C18 C 0.37841(16) 1.16472(15) 0.19041(11) 0.0257(3) Uani 1 1 d
H18 H 0.3487(17) 1.2436(17) 0.1317(13) 0.028(4) Uiso 1 1 d
C19 C 0.50404(14) 1.03994(15) 0.16231(10) 0.0224(2) Uani 1 1 d
H19 H 0.5581(18) 1.0375(18) 0.0807(14) 0.038(4) Uiso 1 1 d
N1 N 1.04156(11) 0.80915(11) 0.18627(8) 0.0182(2) Uani 1 1 d
N2 N 0.85296(12) 0.95011(12) 0.31016(9) 0.0208(2) Uani 1 1 d
O O 0.72008(10) 0.72693(10) 0.08105(7) 0.02328(19) Uani 1 1 d
P P 0.72169(3) 0.76669(3) 0.20413(2) 0.01676(8) Uani 1 1 d

loop_
_atom_site_aniso_label
_atom_site_aniso_U_11
_atom_site_aniso_U_22
_atom_site_aniso_U_33
_atom_site_aniso_U_23
_atom_site_aniso_U_13
_atom_site_aniso_U_12
C1 0.0179(5) 0.0158(5) 0.0165(5) -0.0010(4) -0.0003(4) -0.0033(4)
C2 0.0186(6) 0.0257(6) 0.0253(6) -0.0041(5) -0.0026(4) -0.0077(5)
C3 0.0236(6) 0.0270(7) 0.0259(6) -0.0090(5) -0.0019(5) -0.0088(5)
C4 0.0186(5) 0.0227(6) 0.0208(5) -0.0063(5) 0.0023(4) -0.0008(4)
C5 0.0321(7) 0.0268(7) 0.0184(5) -0.0017(5) 0.0030(5) -0.0032(5)
C6 0.0276(7) 0.0184(6) 0.0244(6) -0.0043(5) -0.0029(5) 0.0012(5)
C7 0.0199(6) 0.0426(9) 0.0421(8) -0.0154(7) 0.0039(6) -0.0024(6)
C8 0.0175(5) 0.0163(5) 0.0198(5) -0.0018(4) -0.0002(4) -0.0027(4)
C9 0.0310(7) 0.0227(6) 0.0229(6) 0.0004(5) -0.0054(5) -0.0087(5)
C10 0.0365(7) 0.0309(7) 0.0263(6) 0.0065(6) -0.0066(6) -0.0093(6)
C11 0.0326(7) 0.0240(7) 0.0385(7) 0.0104(6) -0.0031(6) -0.0078(6)
C12 0.0314(7) 0.0222(7) 0.0447(8) -0.0001(6) -0.0018(6) -0.0120(6)
C13 0.0233(6) 0.0227(6) 0.0288(6) -0.0029(5) -0.0035(5) -0.0066(5)
C14 0.0168(5) 0.0180(5) 0.0169(5) -0.0013(4) -0.0024(4) -0.0051(4)
C15 0.0176(5) 0.0196(6) 0.0177(5) -0.0004(4) -0.0026(4) -0.0054(4)
C16 0.0187(5) 0.0235(6) 0.0202(5) -0.0058(5) -0.0006(4) -0.0045(4)
C17 0.0225(6) 0.0211(6) 0.0270(6) -0.0056(5) -0.0036(5) -0.0007(5)
C18 0.0298(7) 0.0203(6) 0.0239(6) 0.0029(5) -0.0058(5) -0.0010(5)
C19 0.0247(6) 0.0232(6) 0.0176(5) -0.0001(5) -0.0019(5) -0.0036(5)
N1 0.0172(4) 0.0185(5) 0.0183(4) -0.0034(4) 0.0003(4) -0.0036(4)
N2 0.0212(5) 0.0211(5) 0.0206(4) -0.0059(4) 0.0005(4) -0.0058(4)
O 0.0256(4) 0.0272(5) 0.0173(4) -0.0061(3) -0.0022(3) -0.0051(4)
P 0.01761(14) 0.01706(15) 0.01559(13) -0.00235(11) -0.00124(10) -0.00405(11)

loop_
_atom_type_symbol
_atom_type_description
_atom_type_scat_dispersion_real
_atom_type_scat_dispersion_imag
_atom_type_scat_source
C C 0.0033 0.0016 'International Tables Vol C Tables 4.2.6.8 and 6.1.1.4'
H H 0.0000 0.0000 'International Tables Vol C Tables 4.2.6.8 and 6.1.1.4'
N N 0.0061 0.0033 'International Tables Vol C Tables 4.2.6.8 and 6.1.1.4'
O O 0.0106 0.0060 'International Tables Vol C Tables 4.2.6.8 and 6.1.1.4'
P P 0.1023 0.0942 'International Tables Vol C Tables 4.2.6.8 and 6.1.1.4'

loop_
_geom_angle_atom_site_label_1
_geom_angle_atom_site_label_2
_geom_angle_atom_site_label_3
_geom_angle
N2 C1 N1 110.92(10)
N2 C1 P 117.14(8)
N1 C1 P 131.81(8)
C3 C2 N1 107.07(10)
C3 C2 H2 129.5(8)
N1 C2 H2 123.4(8)
C2 C3 N2 110.47(10)
C2 C3 H3 127.1(9)
N2 C3 H3 122.3(9)
N1 C4 C6 108.86(9)
N1 C4 C5 108.28(10)
C6 C4 C5 111.85(11)
N1 C4 C7 108.85(10)
C6 C4 C7 108.54(11)
C5 C4 C7 110.41(11)
C4 C5 H5A 109.9(9)
C4 C5 H5B 110.6(8)
H5A C5 H5B 109.0(12)
C4 C5 H5C 109.2(9)
H5A C5 H5C 109.1(12)
H5B C5 H5C 109.2(12)
C4 C6 H6A 109.0(9)
C4 C6 H6B 110.1(9)
H6A C6 H6B 109.6(12)
C4 C6 H6C 112.2(8)
H6A C6 H6C 107.0(12)
H6B C6 H6C 108.9(11)
C4 C7 H7A 111.0(9)
C4 C7 H7B 111.8(9)
H7A C7 H7B 107.3(13)
C4 C7 H7C 107.1(9)
H7A C7 H7C 109.5(13)
H7B C7 H7C 110.3(12)
C13 C8 C9 119.18(12)
C13 C8 P 118.23(9)
C9 C8 P 122.53(9)
C10 C9 C8 120.07(12)
C10 C9 H9 118.8(9)
C8 C9 H9 121.2(9)
C11 C10 C9 120.26(14)
C11 C10 H10 120.6(10)
C9 C10 H10 119.1(10)
C10 C11 C12 120.25(14)
C10 C11 H11 119.1(9)
C12 C11 H11 120.7(9)
C11 C12 C13 119.83(13)
C11 C12 H12 122.7(10)
C13 C12 H12 117.4(10)
C12 C13 C8 120.41(13)
C12 C13 H13 120.8(9)
C8 C13 H13 118.8(9)
C19 C14 C15 119.47(10)
C19 C14 P 117.16(8)
C15 C14 P 123.37(9)
C16 C15 C14 119.86(11)
C16 C15 H15 118.0(7)
C14 C15 H15 122.1(7)
C17 C16 C15 120.03(11)
C17 C16 H16 119.7(9)
C15 C16 H16 120.2(9)
C16 C17 C18 120.65(11)
C16 C17 H17 119.1(9)
C18 C17 H17 120.2(9)
C19 C18 C17 119.31(12)
C19 C18 H18 119.0(8)
C17 C18 H18 121.7(8)
C18 C19 C14 120.68(11)
C18 C19 H19 119.1(10)
C14 C19 H19 120.2(9)
C2 N1 C1 105.96(9)
C2 N1 C4 125.16(10)
C1 N1 C4 128.82(9)
C1 N2 C3 105.58(9)
O P C14 111.87(5)
O P C8 112.56(5)
C14 P C8 108.36(5)
O P C1 116.83(5)
C14 P C1 101.51(5)
C8 P C1 104.82(5)

loop_
_geom_bond_atom_site_label_1
_geom_bond_atom_site_label_2
_geom_bond_distance
C1 N2 1.3368(13)
C1 N1 1.3825(14)
C1 P 1.8097(12)
C2 C3 1.3601(16)
C2 N1 1.3717(15)
C2 H2 0.954(14)
C3 N2 1.3642(15)
C3 H3 0.969(14)
C4 N1 1.5063(13)
C4 C6 1.5231(18)
C4 C5 1.5271(18)
C4 C7 1.5274(18)
C5 H5A 0.981(15)
C5 H5B 0.974(14)
C5 H5C 1.011(16)
C6 H6A 0.940(15)
C6 H6B 0.982(13)
C6 H6C 0.987(15)
C7 H7A 0.961(16)
C7 H7B 0.991(17)
C7 H7C 1.000(14)
C8 C13 1.3967(17)
C8 C9 1.3979(16)
C8 P 1.8037(13)
C9 C10 1.3850(19)
C9 H9 0.949(15)
C10 C11 1.384(2)
C10 H10 0.986(17)
C11 C12 1.386(2)
C11 H11 0.945(17)
C12 C13 1.3867(19)
C12 H12 0.969(16)
C13 H13 0.954(14)
C14 C19 1.3915(16)
C14 C15 1.3960(15)
C14 P 1.8015(11)
C15 C16 1.3953(16)
C15 H15 0.994(14)
C16 C17 1.3782(18)
C16 H16 0.945(14)
C17 C18 1.3931(17)
C17 H17 0.963(15)
C18 C19 1.3880(17)
C18 H18 0.925(15)
C19 H19 0.981(15)
O P 1.4840(8)

loop_
_geom_torsion_atom_site_label_1
_geom_torsion_atom_site_label_2
_geom_torsion_atom_site_label_3
_geom_torsion_atom_site_label_4
_geom_torsion
N1 C2 C3 N2 -0.61(15)
C13 C8 C9 C10 0.22(18)
P C8 C9 C10 -176.83(10)
C8 C9 C10 C11 0.4(2)
C9 C10 C11 C12 -0.9(2)
C10 C11 C12 C13 0.7(2)
C11 C12 C13 C8 0.00(19)
C9 C8 C13 C12 -0.44(18)
P C8 C13 C12 176.73(9)
C19 C14 C15 C16 -1.02(16)
P C14 C15 C16 178.36(8)
C14 C15 C16 C17 0.19(17)
C15 C16 C17 C18 0.58(18)
C16 C17 C18 C19 -0.51(19)
C17 C18 C19 C14 -0.33(19)
C15 C14 C19 C18 1.09(17)
P C14 C19 C18 -178.32(10)
C3 C2 N1 C1 0.72(14)
C3 C2 N1 C4 177.95(11)
N2 C1 N1 C2 -0.60(14)
P C1 N1 C2 -176.10(10)
N2 C1 N1 C4 -177.70(11)
P C1 N1 C4 6.80(19)
C6 C4 N1 C2 131.36(12)
C5 C4 N1 C2 -106.84(13)
C7 C4 N1 C2 13.21(17)
C6 C4 N1 C1 -52.05(16)
C5 C4 N1 C1 69.75(15)
C7 C4 N1 C1 -170.20(13)
N1 C1 N2 C3 0.23(14)
P C1 N2 C3 176.47(9)
C2 C3 N2 C1 0.23(15)
C19 C14 P O -37.81(10)
C15 C14 P O 142.80(9)
C19 C14 P C8 -162.47(9)
C15 C14 P C8 18.15(11)
C19 C14 P C1 87.50(9)
C15 C14 P C1 -91.89(10)
C13 C8 P O -23.76(11)
C9 C8 P O 153.31(9)
C13 C8 P C14 100.48(9)
C9 C8 P C14 -82.45(11)
C13 C8 P C1 -151.75(9)
C9 C8 P C1 25.32(11)
N2 C1 P O 146.49(9)
N1 C1 P O -38.24(13)
N2 C1 P C14 24.56(11)
N1 C1 P C14 -160.17(11)
N2 C1 P C8 -88.17(10)
N1 C1 P C8 87.11(12)

loop_
_cod_related_entry_id
_cod_related_entry_database
_cod_related_entry_code
1 ChemSpider 30661151
